data_4303195
loop_
_publ_author_name
'Jin-Xia Xu'
'Yue Ma'
'Dai-zheng Liao'
'Gong-Feng Xu'
'Jinkui Tang'
'Chao Wang'
'Na Zhou'
'Shi-Ping Yan'
'Peng Cheng'
'Li-Cun Li'

_publ_section_title
;
Four New Lanthanide-Nitronyl Nitroxide (LnIII= PrIII, SmIII, EuIII,
TmIII) Complexes and a TbIII Complex Exhibiting Single-Molecule Magnet
Behavior
;
_journal_name_full 'Inorganic Chemistry'
_journal_page_first 8890
_journal_page_last 8896
_journal_paper_doi 10.1021/ic901169p
_journal_volume 48
_journal_year 2009
_chemical_formula_sum 'C54 H38 Br2 F36 N6 O16 Sm2'
_chemical_formula_weight 2171.42
_chemical_name_systematic
; 
 ? 
;
_space_group_IT_number 2
_symmetry_cell_setting triclinic
_symmetry_space_group_name_Hall '-P 1'
_symmetry_space_group_name_H-M 'P -1'
_atom_sites_solution_hydrogens geom
_atom_sites_solution_primary direct
_atom_sites_solution_secondary difmap
_audit_creation_method SHELXL-97
_cell_angle_alpha 94.32(3)
_cell_angle_beta 106.94(3)
_cell_angle_gamma 115.85(3)
_cell_formula_units_Z 1
_cell_length_a 11.440(2)
_cell_length_b 11.478(2)
_cell_length_c 16.827(3)
_cell_measurement_temperature 113(2)
_cell_volume 1848.9(10)
_computing_cell_refinement crystalclear
_computing_data_collection crystalclear
_computing_data_reduction crystalclear
_computing_molecular_graphics 'Bruker SHELXTL'
_computing_publication_material 'Bruker SHELXTL'
_computing_structure_refinement 'SHELXL-97 (Sheldrick, 1997)'
_computing_structure_solution 'SHELXS-97 (Sheldrick, 1990)'
_diffrn_ambient_temperature 113(2)
_diffrn_measured_fraction_theta_full 0.991
_diffrn_measured_fraction_theta_max 0.991
_diffrn_measurement_device_type 'rigaku saturn'
_diffrn_measurement_method '\w scans'
_diffrn_radiation_monochromator confocal
_diffrn_radiation_source 'rotating anode'
_diffrn_radiation_type MoK\a
_diffrn_radiation_wavelength 0.71073
_diffrn_reflns_av_R_equivalents 0.0387
_diffrn_reflns_av_sigmaI/netI 0.0687
_diffrn_reflns_limit_h_max 12
_diffrn_reflns_limit_h_min -13
_diffrn_reflns_limit_k_max 13
_diffrn_reflns_limit_k_min -13
_diffrn_reflns_limit_l_max 20
_diffrn_reflns_limit_l_min -16
_diffrn_reflns_number 10684
_diffrn_reflns_theta_full 25.02
_diffrn_reflns_theta_max 25.02
_diffrn_reflns_theta_min 2.05
_diffrn_standards_decay_% 0
_diffrn_standards_interval_count 0
_diffrn_standards_interval_time 0
_diffrn_standards_number 0
_exptl_absorpt_coefficient_mu 2.809
_exptl_absorpt_correction_T_max 0.8495
_exptl_absorpt_correction_T_min 0.7292
_exptl_absorpt_correction_type multi-scan
_exptl_absorpt_process_details crystalclear
_exptl_crystal_density_diffrn 1.950
_exptl_crystal_density_method 'not measured'
_exptl_crystal_F_000 1050
_exptl_crystal_size_max 0.12
_exptl_crystal_size_mid 0.10
_exptl_crystal_size_min 0.06
_refine_diff_density_max 1.594
_refine_diff_density_min -2.020
_refine_diff_density_rms 0.168
_refine_ls_extinction_method none
_refine_ls_goodness_of_fit_ref 1.030
_refine_ls_hydrogen_treatment constr
_refine_ls_matrix_type full
_refine_ls_number_parameters 731
_refine_ls_number_reflns 6469
_refine_ls_number_restraints 548
_refine_ls_restrained_S_all 2.935
_refine_ls_R_factor_all 0.0563
_refine_ls_R_factor_gt 0.0486
_refine_ls_shift/su_max 0.001
_refine_ls_shift/su_mean 0.000
_refine_ls_structure_factor_coef Fsqd
_refine_ls_weighting_details 'calc w=1/[\s^2^(Fo^2^)+(0.0884P)^2^+0.0000P] where P=(Fo^2^+2Fc^2^)/3'
_refine_ls_weighting_scheme calc
_refine_ls_wR_factor_gt 0.1286
_refine_ls_wR_factor_ref 0.1330
_reflns_number_gt 5062
_reflns_number_total 6469
_reflns_threshold_expression >2sigma(I)
_cod_data_source_file ic901169p_si_002_2.cif
_cod_data_source_block r80704b1
_cod_depositor_comments
;
The following automatic conversions were performed:
'_symmetry_cell_setting' value 'Triclinic' changed to 'triclinic'
according to '/home/saulius/struct/CIF-dictionaries/cif_core.dic'
dictionary named 'cif_core.dic' version 2.4.1 from
2010-06-29.

'_exptl_absorpt_correction_type' value 'MULTI-SCAN' changed
to 'multi-scan' according to
'/home/saulius/struct/CIF-dictionaries/cif_core.dic' dictionary named
'cif_core.dic' version 2.4.1 from
2010-06-29.

'_refine_ls_hydrogen_treatment' value 'CONSTR' changed to
'constr' according to '/home/saulius/struct/CIF-dictionaries/cif_core.dic'
dictionary named 'cif_core.dic' version 2.4.1 from 2010-06-29.

Automatic conversion script
Id: cif_fix_enum 1527 2010-12-29 10:47:43Z saulius 
;
_cod_original_cell_volume 1848.9(6)
_cod_database_code 4303195

loop_
_symmetry_equiv_pos_as_xyz
'x, y, z'
'-x, -y, -z'

loop_
_atom_site_label
_atom_site_type_symbol
_atom_site_fract_x
_atom_site_fract_y
_atom_site_fract_z
_atom_site_U_iso_or_equiv
_atom_site_adp_type
_atom_site_occupancy
_atom_site_symmetry_multiplicity
_atom_site_calc_flag
_atom_site_refinement_flags
_atom_site_disorder_assembly
_atom_site_disorder_group
Sm1 Sm 0.64426(9) 1.08850(8) 0.22582(5) 0.0155(4) Uani 1 1 d . . .
Br1 Br -0.03100(19) 0.66543(19) -0.02574(13) 0.0290(5) Uani 1 1 d D . .
O1 O 0.5514(13) 1.1597(12) 0.3175(8) 0.024(3) Uani 1 1 d . . .
O2 O 0.7415(13) 1.0657(12) 0.3631(8) 0.024(3) Uani 1 1 d . . .
O3 O 0.8901(12) 1.1590(11) 0.2575(7) 0.021(3) Uani 1 1 d . . .
O4 O 0.7759(12) 1.3233(12) 0.2761(8) 0.025(3) Uani 1 1 d . . .
O5 O 0.4274(12) 1.0664(11) 0.1377(6) 0.022(3) Uani 1 1 d D . .
O6 O 0.4578(12) 0.8831(10) 0.2302(6) 0.023(3) Uani 1 1 d D . .
O7 O 0.6526(12) 0.9182(10) 0.1439(7) 0.018(3) Uani 1 1 d . . .
O8 O 0.3392(12) 0.4704(11) 0.0568(8) 0.023(3) Uani 1 1 d . . .
N2 N 0.5988(14) 0.7904(13) 0.1371(9) 0.016(3) Uani 1 1 d . A .
N3 N 0.4495(15) 0.5773(13) 0.0978(9) 0.018(3) Uani 1 1 d . A .
C1 C 0.8394(19) 1.0635(16) 0.5044(11) 0.033(5) Uani 1 1 d D . .
C2 C 0.854(6) 1.100(7) 0.417(5) 0.037(12) Uani 0.30 1 d PDU A 1
C2' C 0.743(2) 1.097(2) 0.4370(14) 0.013(4) Uani 0.70 1 d PU A 2
C3 C 0.981(6) 1.173(7) 0.406(4) 0.043(12) Uani 0.30 1 d PDU . .
C4 C 0.986(8) 1.206(8) 0.326(4) 0.031(12) Uani 0.30 1 d PDU A 1
C4' C 0.998(3) 1.258(3) 0.3110(17) 0.016(5) Uani 0.70 1 d PU A 2
C5 C 1.126(2) 1.2451(18) 0.3290(11) 0.039(5) Uani 1 1 d D . .
C6 C 1.010(2) 1.371(2) 0.3555(15) 0.016(5) Uani 0.70 1 d PU . .
C7 C 0.896(3) 1.397(2) 0.3314(15) 0.016(5) Uani 0.70 1 d PU A 1
C7' C 0.795(7) 1.395(7) 0.350(5) 0.040(12) Uani 0.30 1 d PDU A 2
C8 C 0.9198(17) 1.5290(17) 0.3742(11) 0.033(5) Uani 1 1 d D . .
C9 C 0.716(7) 1.364(7) 0.404(5) 0.053(14) Uani 0.30 1 d PDU . .
C10 C 0.597(8) 1.234(7) 0.385(6) 0.037(13) Uani 0.30 1 d PDU A 1
C10' C 0.583(3) 1.182(3) 0.3985(17) 0.018(6) Uani 0.70 1 d PU A 2
C11 C 0.515(2) 1.254(2) 0.4280(12) 0.049(7) Uani 1 1 d D . .
C12 C 0.673(3) 1.157(2) 0.4608(15) 0.019(5) Uani 0.70 1 d PU . .
C13 C 0.2187(16) 1.0728(14) 0.1001(9) 0.034(5) Uani 1 1 d D . .
C14 C 0.3104(18) 1.0142(15) 0.1438(8) 0.023(4) Uani 1 1 d D A .
C15 C 0.2560(19) 0.9135(15) 0.1843(9) 0.030(4) Uani 1 1 d D . .
C16 C 0.3396(18) 0.8564(15) 0.2215(8) 0.028(4) Uani 1 1 d D A .
C17 C 0.2699(18) 0.7430(16) 0.2658(11) 0.035(5) Uani 1 1 d D . .
C18 C 0.3726(9) 0.7312(10) 0.0312(5) 0.015(3) Uani 1 1 d GD A .
C19 C 0.2390(10) 0.6881(10) 0.0319(6) 0.022(4) Uani 1 1 d GD . .
H19 H 0.2117 0.6401 0.0713 0.027 Uiso 1 1 calc R . .
C20 C 0.1463(8) 0.7165(10) -0.0262(6) 0.022(4) Uani 1 1 d GD . .
C21 C 0.1872(9) 0.7881(10) -0.0850(6) 0.020(4) Uani 1 1 d GD . .
H21 H 0.1252 0.8071 -0.1239 0.024 Uiso 1 1 calc R . .
N1 N 0.3207(10) 0.8313(9) -0.0858(6) 0.017(3) Uani 1 1 d GD . .
C22 C 0.4134(8) 0.8029(9) -0.0277(6) 0.020(4) Uani 1 1 d GD . .
H22 H 0.5028 0.8318 -0.0282 0.024 Uiso 1 1 calc R . .
C23 C 0.4730(18) 0.7025(15) 0.0880(10) 0.016(4) Uani 1 1 d D . .
C24 C 0.6856(18) 0.7308(16) 0.1845(11) 0.020(4) Uani 1 1 d . . .
C25 C 0.786(2) 0.7435(18) 0.1390(13) 0.030(4) Uani 1 1 d . A .
H25A H 0.7347 0.7011 0.0794 0.044 Uiso 1 1 calc R . .
H25B H 0.8398 0.7014 0.1636 0.044 Uiso 1 1 calc R . .
H25C H 0.8477 0.8360 0.1453 0.044 Uiso 1 1 calc R . .
C26 C 0.765(2) 0.8098(19) 0.2752(12) 0.032(5) Uani 1 1 d . A .
H26A H 0.8308 0.8985 0.2764 0.049 Uiso 1 1 calc R . .
H26B H 0.8147 0.7681 0.3064 0.049 Uiso 1 1 calc R . .
H26C H 0.7021 0.8133 0.3010 0.049 Uiso 1 1 calc R . .
C27 C 0.5687(19) 0.5830(17) 0.1701(11) 0.022(4) Uani 1 1 d . A .
C28 C 0.519(2) 0.557(2) 0.2448(12) 0.033(5) Uani 1 1 d . . .
H28A H 0.4312 0.4759 0.2261 0.050 Uiso 1 1 calc R A .
H28B H 0.5070 0.6295 0.2656 0.050 Uiso 1 1 calc R . .
H28C H 0.5862 0.5476 0.2898 0.050 Uiso 1 1 calc R . .
C29 C 0.599(2) 0.4754(17) 0.1415(12) 0.029(4) Uani 1 1 d . . .
H29A H 0.5179 0.3902 0.1272 0.043 Uiso 1 1 calc R A .
H29B H 0.6745 0.4772 0.1869 0.043 Uiso 1 1 calc R . .
H29C H 0.6252 0.4900 0.0923 0.043 Uiso 1 1 calc R . .
F1 F 0.974(3) 1.123(5) 0.557(3) 0.059(13) Uani 0.30 1 d PDU A 1
F2 F 0.770(7) 0.929(3) 0.483(8) 0.035(19) Uani 0.30 1 d PDU A 1
F3 F 0.766(6) 1.094(6) 0.542(4) 0.094(17) Uani 0.30 1 d PDU A 1
F4 F 1.148(7) 1.159(6) 0.286(4) 0.091(16) Uani 0.30 1 d PDU A 1
F5 F 1.202(6) 1.284(6) 0.414(2) 0.039(14) Uani 0.30 1 d PDU A 1
F6 F 1.144(9) 1.317(8) 0.268(5) 0.12(2) Uani 0.30 1 d PDU A 1
F7 F 0.916(6) 1.602(5) 0.315(3) 0.042(10) Uani 0.70 1 d PDU A 1
F8 F 1.0432(18) 1.6031(18) 0.4367(12) 0.042(5) Uani 0.70 1 d PDU A 1
F9 F 0.8203(17) 1.5134(15) 0.4071(11) 0.038(4) Uani 0.70 1 d PDU A 1
F10 F 0.459(3) 1.307(3) 0.3708(19) 0.102(10) Uani 0.70 1 d PDU A 1
F11 F 0.602(2) 1.355(2) 0.5000(14) 0.070(6) Uani 0.70 1 d PDU A 1
F12 F 0.417(3) 1.179(3) 0.453(2) 0.102(9) Uani 0.70 1 d PDU A 1
F13 F 0.272(7) 1.204(2) 0.117(3) 0.040(11) Uani 0.50 1 d PDU A 1
F14 F 0.186(6) 1.033(4) 0.0141(16) 0.039(10) Uani 0.50 1 d PDU A 1
F15 F 0.097(3) 1.029(6) 0.114(4) 0.034(12) Uani 0.50 1 d PDU A 1
F16 F 0.265(5) 0.632(3) 0.228(3) 0.031(9) Uani 0.50 1 d PDU A 1
F17 F 0.133(3) 0.705(4) 0.249(3) 0.060(11) Uani 0.50 1 d PDU A 1
F18 F 0.330(6) 0.765(7) 0.345(5) 0.059(14) Uani 0.50 1 d PU A 1
F1' F 0.9713(16) 1.1356(19) 0.5101(12) 0.037(4) Uani 0.70 1 d PDU A 2
F2' F 0.809(3) 0.9361(18) 0.489(3) 0.030(7) Uani 0.70 1 d PDU A 2
F3' F 0.838(2) 1.0927(18) 0.5838(9) 0.036(4) Uani 0.70 1 d PDU A 2
F4' F 1.105(2) 1.1192(18) 0.3294(16) 0.059(6) Uani 0.70 1 d PDU A 2
F5' F 1.231(3) 1.329(3) 0.4000(15) 0.057(8) Uani 0.70 1 d PDU A 2
F6' F 1.188(3) 1.282(3) 0.2734(17) 0.074(7) Uani 0.70 1 d PDU A 2
F7' F 0.893(14) 1.605(12) 0.322(7) 0.036(19) Uani 0.30 1 d PDU A 2
F8' F 1.028(5) 1.503(6) 0.373(4) 0.101(18) Uani 0.30 1 d PDU A 2
F9' F 0.989(6) 1.600(6) 0.456(2) 0.074(16) Uani 0.30 1 d PDU A 2
F10' F 0.516(5) 1.356(4) 0.389(3) 0.039(10) Uani 0.30 1 d PDU A 2
F11' F 0.521(7) 1.262(7) 0.509(2) 0.088(14) Uani 0.30 1 d PDU A 2
F12' F 0.373(3) 1.168(4) 0.388(3) 0.043(9) Uani 0.30 1 d PDU A 2
F13' F 0.277(7) 1.199(3) 0.143(2) 0.032(9) Uani 0.50 1 d PDU A 2
F14' F 0.213(6) 1.077(4) 0.0182(17) 0.041(11) Uani 0.50 1 d PDU A 2
F15' F 0.085(3) 1.001(6) 0.093(4) 0.036(12) Uani 0.50 1 d PDU A 2
F16' F 0.222(5) 0.624(4) 0.214(3) 0.048(14) Uani 0.50 1 d PDU A 2
F17' F 0.165(3) 0.741(4) 0.286(2) 0.052(10) Uani 0.50 1 d PDU A 2
F18' F 0.365(6) 0.751(7) 0.342(5) 0.051(12) Uani 0.50 1 d PU A 2

loop_
_atom_site_aniso_label
_atom_site_aniso_U_11
_atom_site_aniso_U_22
_atom_site_aniso_U_33
_atom_site_aniso_U_23
_atom_site_aniso_U_13
_atom_site_aniso_U_12
Sm1 0.0176(6) 0.0184(5) 0.0118(5) 0.0037(4) 0.0042(4) 0.0104(4)
Br1 0.0187(10) 0.0363(11) 0.0359(12) 0.0138(9) 0.0138(9) 0.0130(9)
O1 0.023(7) 0.032(7) 0.021(7) 0.007(6) 0.008(6) 0.017(6)
O2 0.028(7) 0.031(7) 0.018(7) 0.006(6) 0.006(6) 0.022(6)
O3 0.021(7) 0.024(6) 0.016(6) 0.002(5) 0.003(6) 0.012(6)
O4 0.020(7) 0.022(6) 0.028(7) 0.002(6) 0.002(6) 0.011(6)
O5 0.019(7) 0.030(7) 0.018(7) 0.009(6) 0.006(5) 0.012(6)
O6 0.023(7) 0.025(6) 0.023(7) 0.008(6) 0.010(6) 0.010(6)
O7 0.022(7) 0.013(6) 0.022(6) 0.006(5) 0.009(5) 0.010(5)
O8 0.022(7) 0.017(6) 0.026(7) 0.004(5) 0.009(6) 0.006(6)
N2 0.021(8) 0.017(7) 0.014(7) 0.003(6) 0.006(7) 0.012(7)
N3 0.023(8) 0.019(7) 0.017(8) 0.008(6) 0.010(7) 0.012(7)
C1 0.048(14) 0.042(12) 0.020(10) 0.009(9) 0.009(10) 0.033(11)
C2 0.032(17) 0.035(17) 0.034(18) 0.001(15) 0.012(15) 0.008(14)
C2' 0.013(10) 0.018(10) 0.009(10) 0.001(8) 0.005(8) 0.010(8)
C3 0.036(18) 0.042(18) 0.040(19) 0.001(16) 0.008(16) 0.015(15)
C4 0.026(17) 0.036(19) 0.030(18) 0.006(16) 0.012(15) 0.013(16)
C4' 0.016(11) 0.019(11) 0.019(11) 0.014(9) 0.007(9) 0.011(10)
C5 0.031(13) 0.051(14) 0.032(12) -0.002(11) 0.007(10) 0.022(11)
C6 0.016(10) 0.018(10) 0.016(10) -0.002(8) 0.003(8) 0.012(8)
C7 0.019(11) 0.014(10) 0.016(10) 0.003(8) 0.006(9) 0.008(8)
C7' 0.037(18) 0.037(17) 0.040(18) 0.007(16) 0.009(15) 0.015(15)
C8 0.021(11) 0.026(10) 0.033(12) -0.003(9) -0.007(9) 0.007(9)
C9 0.048(19) 0.048(19) 0.05(2) 0.006(17) 0.011(16) 0.018(16)
C10 0.031(18) 0.04(2) 0.039(19) 0.002(17) 0.012(16) 0.016(16)
C10' 0.022(11) 0.019(11) 0.017(11) 0.006(9) 0.012(9) 0.009(10)
C11 0.047(15) 0.10(2) 0.023(11) 0.020(13) 0.018(11) 0.051(15)
C12 0.020(11) 0.027(10) 0.013(10) 0.002(9) 0.004(8) 0.016(9)
C13 0.025(11) 0.038(12) 0.040(13) 0.013(10) 0.015(10) 0.014(10)
C14 0.017(10) 0.030(10) 0.019(9) 0.001(8) 0.004(8) 0.009(8)
C15 0.024(11) 0.028(10) 0.035(12) 0.006(9) 0.014(9) 0.010(9)
C16 0.034(12) 0.023(9) 0.019(10) 0.003(8) 0.008(9) 0.009(9)
C17 0.042(13) 0.037(12) 0.033(12) 0.013(10) 0.026(11) 0.016(10)
C18 0.020(9) 0.015(8) 0.014(8) 0.001(7) 0.008(7) 0.011(7)
C19 0.027(11) 0.023(9) 0.021(10) 0.007(8) 0.015(8) 0.011(8)
C20 0.019(10) 0.023(9) 0.026(10) 0.009(8) 0.010(8) 0.010(8)
C21 0.023(10) 0.022(9) 0.015(9) 0.005(7) 0.007(8) 0.012(8)
N1 0.017(8) 0.019(7) 0.018(8) 0.007(6) 0.007(6) 0.010(6)
C22 0.026(10) 0.017(8) 0.021(10) 0.003(7) 0.010(8) 0.012(8)
C23 0.023(10) 0.022(9) 0.011(8) 0.005(7) 0.010(8) 0.014(8)
C24 0.022(10) 0.020(9) 0.018(9) 0.006(7) 0.001(8) 0.015(8)
C25 0.028(11) 0.027(10) 0.042(12) 0.007(9) 0.015(10) 0.019(9)
C26 0.040(13) 0.029(10) 0.027(11) 0.001(9) -0.003(10) 0.026(10)
C27 0.023(10) 0.024(9) 0.018(9) 0.006(8) 0.003(8) 0.013(8)
C28 0.046(13) 0.042(12) 0.026(11) 0.022(10) 0.020(10) 0.027(11)
C29 0.037(12) 0.021(9) 0.034(11) 0.008(9) 0.010(10) 0.020(9)
F1 0.05(2) 0.06(2) 0.06(2) 0.007(19) 0.008(18) 0.023(16)
F2 0.04(3) 0.04(2) 0.04(2) 0.020(17) 0.01(2) 0.026(17)
F3 0.09(3) 0.10(3) 0.09(3) 0.00(2) 0.05(2) 0.04(2)
F4 0.08(2) 0.10(2) 0.09(2) -0.01(2) 0.038(19) 0.045(19)
F5 0.03(2) 0.04(2) 0.04(2) 0.004(17) -0.003(16) 0.022(19)
F6 0.11(3) 0.14(3) 0.11(3) 0.04(2) 0.07(2) 0.04(2)
F7 0.042(19) 0.027(11) 0.057(15) 0.009(10) 0.013(11) 0.022(11)
F8 0.040(11) 0.033(9) 0.046(11) -0.014(8) -0.001(9) 0.025(9)
F9 0.040(10) 0.035(9) 0.041(10) -0.007(7) 0.020(8) 0.019(8)
F10 0.102(10) 0.103(10) 0.102(10) 0.023(4) 0.036(4) 0.050(5)
F11 0.071(7) 0.070(7) 0.070(7) 0.013(3) 0.025(3) 0.036(4)
F12 0.102(9) 0.103(9) 0.103(9) 0.023(4) 0.040(4) 0.049(5)
F13 0.038(15) 0.038(15) 0.04(2) 0.020(12) 0.005(18) 0.019(12)
F14 0.04(2) 0.04(2) 0.038(16) 0.021(12) 0.008(12) 0.029(18)
F15 0.016(14) 0.04(2) 0.04(2) 0.002(17) 0.011(13) 0.010(12)
F16 0.03(2) 0.021(13) 0.040(18) 0.017(11) 0.019(15) 0.009(12)
F17 0.050(17) 0.06(2) 0.09(2) 0.039(18) 0.044(15) 0.028(14)
F18 0.07(3) 0.06(2) 0.036(16) 0.020(14) 0.03(2) 0.022(17)
F1' 0.022(9) 0.060(11) 0.030(10) 0.019(9) 0.002(7) 0.025(8)
F2' 0.035(16) 0.039(11) 0.024(11) 0.011(8) 0.003(13) 0.028(8)
F3' 0.052(11) 0.062(10) 0.005(7) 0.007(7) 0.000(7) 0.043(9)
F4' 0.042(11) 0.052(11) 0.086(15) 0.006(10) 0.004(10) 0.039(9)
F5' 0.021(12) 0.060(17) 0.073(15) -0.018(12) 0.000(11) 0.018(11)
F6' 0.063(13) 0.121(17) 0.092(15) 0.047(13) 0.051(11) 0.072(12)
F7' 0.04(3) 0.03(2) 0.04(2) 0.009(19) 0.010(18) 0.022(18)
F8' 0.09(3) 0.09(3) 0.10(3) 0.01(2) 0.03(2) 0.03(2)
F9' 0.08(2) 0.06(2) 0.07(2) 0.000(19) 0.023(19) 0.023(19)
F10' 0.039(10) 0.039(10) 0.040(10) 0.009(4) 0.014(5) 0.019(6)
F11' 0.088(14) 0.089(14) 0.088(14) 0.020(5) 0.032(6) 0.043(7)
F12' 0.043(10) 0.044(10) 0.044(10) 0.009(4) 0.016(4) 0.022(5)
F13' 0.035(14) 0.033(14) 0.04(2) 0.022(12) 0.009(17) 0.025(11)
F14' 0.036(18) 0.05(2) 0.038(16) 0.029(13) 0.012(12) 0.023(18)
F15' 0.017(15) 0.04(2) 0.05(2) 0.003(18) 0.008(13) 0.013(12)
F16' 0.06(3) 0.040(17) 0.04(2) 0.007(13) 0.024(19) 0.011(15)
F17' 0.062(18) 0.051(18) 0.06(2) 0.022(15) 0.054(15) 0.019(14)
F18' 0.05(2) 0.065(19) 0.037(17) 0.031(15) 0.022(16) 0.020(15)

loop_
_atom_type_symbol
_atom_type_description
_atom_type_scat_dispersion_real
_atom_type_scat_dispersion_imag
_atom_type_scat_source
C C 0.0033 0.0016 'International Tables Vol C Tables 4.2.6.8 and 6.1.1.4'
H H 0.0000 0.0000 'International Tables Vol C Tables 4.2.6.8 and 6.1.1.4'
N N 0.0061 0.0033 'International Tables Vol C Tables 4.2.6.8 and 6.1.1.4'
O O 0.0106 0.0060 'International Tables Vol C Tables 4.2.6.8 and 6.1.1.4'
F F 0.0171 0.0103 'International Tables Vol C Tables 4.2.6.8 and 6.1.1.4'
Br Br -0.2901 2.4595 'International Tables Vol C Tables 4.2.6.8 and 6.1.1.4'
Sm Sm -0.1638 3.4418 'International Tables Vol C Tables 4.2.6.8 and 6.1.1.4'

loop_
_geom_angle_atom_site_label_1
_geom_angle_atom_site_label_2
_geom_angle_atom_site_label_3
_geom_angle
_geom_angle_site_symmetry_1
_geom_angle_site_symmetry_3
_geom_angle_publ_flag
O2 Sm1 O7 99.5(4) . . ?
O2 Sm1 O4 89.5(4) . . ?
O7 Sm1 O4 137.7(4) . . ?
O2 Sm1 O5 137.5(4) . . ?
O7 Sm1 O5 100.3(4) . . ?
O4 Sm1 O5 100.3(4) . . ?
O2 Sm1 O1 71.8(4) . . ?
O7 Sm1 O1 151.0(4) . . ?
O4 Sm1 O1 71.0(4) . . ?
O5 Sm1 O1 72.8(4) . . ?
O2 Sm1 O6 78.4(4) . . ?
O7 Sm1 O6 74.8(4) . . ?
O4 Sm1 O6 147.2(4) . . ?
O5 Sm1 O6 71.1(4) . . ?
O1 Sm1 O6 76.3(4) . . ?
O2 Sm1 O3 70.7(4) . . ?
O7 Sm1 O3 73.9(4) . . ?
O4 Sm1 O3 70.3(4) . . ?
O5 Sm1 O3 151.4(4) . . ?
O1 Sm1 O3 125.3(4) . . ?
O6 Sm1 O3 131.0(4) . . ?
O2 Sm1 N1 148.9(5) . 2_675 ?
O7 Sm1 N1 73.7(5) . 2_675 ?
O4 Sm1 N1 77.5(4) . 2_675 ?
O5 Sm1 N1 73.2(5) . 2_675 ?
O1 Sm1 N1 127.7(6) . 2_675 ?
O6 Sm1 N1 126.4(3) . 2_675 ?
O3 Sm1 N1 78.3(5) . 2_675 ?
C10 O1 C10' 29(3) . . ?
C10 O1 Sm1 136(4) . . ?
C10' O1 Sm1 132.5(15) . . ?
C2 O2 C2' 69(3) . . ?
C2 O2 Sm1 140(3) . . ?
C2' O2 Sm1 137.1(12) . . ?
C4 O3 C4' 30(3) . . ?
C4 O3 Sm1 130(4) . . ?
C4' O3 Sm1 130.8(15) . . ?
C7 O4 C7' 58(3) . . ?
C7 O4 Sm1 131.5(12) . . ?
C7' O4 Sm1 127(3) . . ?
C14 O5 Sm1 131.3(10) . . ?
C16 O6 Sm1 128.9(11) . . ?
N2 O7 Sm1 132.9(9) . . ?
C23 N2 O7 125.2(13) . . ?
C23 N2 C24 113.9(13) . . ?
O7 N2 C24 120.8(13) . . ?
O8 N3 C23 125.3(14) . . ?
O8 N3 C27 123.0(13) . . ?
C23 N3 C27 111.5(13) . . ?
F3 C1 F2' 117(4) . . ?
F3 C1 F1' 130(3) . . ?
F2' C1 F1' 107(2) . . ?
F3 C1 F1 110(4) . . ?
F2' C1 F1 102(3) . . ?
F1' C1 F1 35(2) . . ?
F3 C1 F2 103(5) . . ?
F2' C1 F2 17(4) . . ?
F1' C1 F2 123(4) . . ?
F1 C1 F2 117(4) . . ?
F3 C1 F3' 40(3) . . ?
F2' C1 F3' 106(2) . . ?
F1' C1 F3' 106.2(17) . . ?
F1 C1 F3' 75(3) . . ?
F2 C1 F3' 103(6) . . ?
F3 C1 C2' 73(4) . . ?
F2' C1 C2' 114(2) . . ?
F1' C1 C2' 110.2(15) . . ?
F1 C1 C2' 138(3) . . ?
F2 C1 C2' 102(4) . . ?
F3' C1 C2' 112.2(15) . . ?
F3 C1 C2 124(4) . . ?
F2' C1 C2 101(3) . . ?
F1' C1 C2 66(3) . . ?
F1 C1 C2 102(4) . . ?
F2 C1 C2 103(6) . . ?
F3' C1 C2 153(3) . . ?
C2' C1 C2 53(3) . . ?
O2 C2 C3 123(6) . . ?
O2 C2 C1 111(4) . . ?
C3 C2 C1 125(6) . . ?
O2 C2' C12 128(2) . . ?
O2 C2' C1 111.6(17) . . ?
C12 C2' C1 120.3(19) . . ?
C2 C3 C4 122(6) . . ?
O3 C4 C3 127(6) . . ?
O3 C4 C5 120(5) . . ?
C3 C4 C5 106(5) . . ?
O3 C4' C6 129(2) . . ?
O3 C4' C5 114(2) . . ?
C6 C4' C5 117(2) . . ?
F6' C5 F4 60(3) . . ?
F6' C5 F5' 99(2) . . ?
F4 C5 F5' 117(4) . . ?
F6' C5 F4' 105(2) . . ?
F4 C5 F4' 45(3) . . ?
F5' C5 F4' 110(2) . . ?
F6' C5 F5 120(4) . . ?
F4 C5 F5 114(5) . . ?
F5' C5 F5 25(3) . . ?
F4' C5 F5 90(3) . . ?
F6' C5 F6 33(4) . . ?
F4 C5 F6 88(5) . . ?
F5' C5 F6 103(4) . . ?
F4' C5 F6 131(4) . . ?
F5 C5 F6 128(5) . . ?
F6' C5 C4 133(3) . . ?
F4 C5 C4 119(4) . . ?
F5' C5 C4 117(3) . . ?
F4' C5 C4 91(3) . . ?
F5 C5 C4 103(4) . . ?
F6 C5 C4 105(5) . . ?
F6' C5 C4' 113.7(19) . . ?
F4 C5 C4' 129(3) . . ?
F5' C5 C4' 114(2) . . ?
F4' C5 C4' 114.0(19) . . ?
F5 C5 C4' 111(4) . . ?
F6 C5 C4' 82(4) . . ?
C4 C5 C4' 25(3) . . ?
C4' C6 C7 119(2) . . ?
O4 C7 C6 128(2) . . ?
O4 C7 C8 115.4(18) . . ?
C6 C7 C8 117(2) . . ?
O4 C7' C9 131(6) . . ?
O4 C7' C8 111(4) . . ?
C9 C7' C8 118(6) . . ?
F8 C8 F7 105(3) . . ?
F8 C8 F9' 33(2) . . ?
F7 C8 F9' 115(4) . . ?
F8 C8 F7' 109(6) . . ?
F7 C8 F7' 14(7) . . ?
F9' C8 F7' 111(7) . . ?
F8 C8 F9 107.5(18) . . ?
F7 C8 F9 110(3) . . ?
F9' C8 F9 74(3) . . ?
F7' C8 F9 96(5) . . ?
F8 C8 F8' 63(2) . . ?
F7 C8 F8' 102(4) . . ?
F9' C8 F8' 92(2) . . ?
F7' C8 F8' 116(6) . . ?
F9 C8 F8' 148(3) . . ?
F8 C8 C7' 140(3) . . ?
F7 C8 C7' 115(4) . . ?
F9' C8 C7' 122(4) . . ?
F7' C8 C7' 110(7) . . ?
F9 C8 C7' 62(3) . . ?
F8' C8 C7' 105(4) . . ?
F8 C8 C7 115.3(17) . . ?
F7 C8 C7 108(3) . . ?
F9' C8 C7 132(3) . . ?
F7' C8 C7 116(6) . . ?
F9 C8 C7 111.0(16) . . ?
F8' C8 C7 57(3) . . ?
C7' C8 C7 50(3) . . ?
C7' C9 C10 120(7) . . ?
O1 C10 C11 125(6) . . ?
O1 C10 C9 120(7) . . ?
C11 C10 C9 105(6) . . ?
O1 C10' C12 130(3) . . ?
O1 C10' C11 112(2) . . ?
C12 C10' C11 117(2) . . ?
F12 C11 F11' 54(3) . . ?
F12 C11 F10 106(2) . . ?
F11' C11 F10 127(3) . . ?
F12 C11 F11 101(2) . . ?
F11' C11 F11 49(3) . . ?
F10 C11 F11 106(2) . . ?
F12 C11 F10' 124(3) . . ?
F11' C11 F10' 120(4) . . ?
F10 C11 F10' 26(2) . . ?
F11 C11 F10' 84(3) . . ?
F12 C11 F12' 45(2) . . ?
F11' C11 F12' 98(4) . . ?
F10 C11 F12' 71(2) . . ?
F11 C11 F12' 137(3) . . ?
F10' C11 F12' 96(3) . . ?
F12 C11 C10 136(4) . . ?
F11' C11 C10 133(5) . . ?
F10 C11 C10 97(4) . . ?
F11 C11 C10 109(3) . . ?
F10' C11 C10 91(4) . . ?
F12' C11 C10 114(4) . . ?
F12 C11 C10' 113(2) . . ?
F11' C11 C10' 117(3) . . ?
F10 C11 C10' 116(2) . . ?
F11 C11 C10' 114.0(19) . . ?
F10' C11 C10' 115(2) . . ?
F12' C11 C10' 105(2) . . ?
C10 C11 C10' 24(3) . . ?
C2' C12 C10' 119(2) . . ?
F13 C13 F13' 19(3) . . ?
F13 C13 F15' 117(5) . . ?
F13' C13 F15' 113(4) . . ?
F13 C13 F15 104(4) . . ?
F13' C13 F15 97(4) . . ?
F15' C13 F15 17(4) . . ?
F13 C13 F14' 87(3) . . ?
F13' C13 F14' 106(3) . . ?
F15' C13 F14' 105(4) . . ?
F15 C13 F14' 117(4) . . ?
F13 C13 F14 106(3) . . ?
F13' C13 F14 125(3) . . ?
F15' C13 F14 92(3) . . ?
F15 C13 F14 107(4) . . ?
F14' C13 F14 19(3) . . ?
F13 C13 C14 119(3) . . ?
F13' C13 C14 108(3) . . ?
F15' C13 C14 113(3) . . ?
F15 C13 C14 115(3) . . ?
F14' C13 C14 112(3) . . ?
F14 C13 C14 106(3) . . ?
O5 C14 C15 128.7(17) . . ?
O5 C14 C13 113.3(14) . . ?
C15 C14 C13 118.0(15) . . ?
C14 C15 C16 117.5(17) . . ?
O6 C16 C15 132.2(17) . . ?
O6 C16 C17 113.5(15) . . ?
C15 C16 C17 114.1(15) . . ?
F18 C17 F17' 85(3) . . ?
F18 C17 F16 108(4) . . ?
F17' C17 F16 123(3) . . ?
F18 C17 F16' 121(4) . . ?
F17' C17 F16' 108(3) . . ?
F16 C17 F16' 19(4) . . ?
F18 C17 F17 109(3) . . ?
F17' C17 F17 27(2) . . ?
F16 C17 F17 103(3) . . ?
F16' C17 F17 85(3) . . ?
F18 C17 F18' 21(4) . . ?
F17' C17 F18' 105(3) . . ?
F16 C17 F18' 91(4) . . ?
F16' C17 F18' 107(4) . . ?
F17 C17 F18' 126(3) . . ?
F18 C17 C16 116(4) . . ?
F17' C17 C16 117(2) . . ?
F16 C17 C16 107(3) . . ?
F16' C17 C16 109(3) . . ?
F17 C17 C16 113(2) . . ?
F18' C17 C16 112(3) . . ?
C19 C18 C22 120.0 . . ?
C19 C18 C23 123.0(9) . . ?
C22 C18 C23 116.9(9) . . ?
C18 C19 C20 120.0 . . ?
C18 C19 H19 120.0 . . ?
C20 C19 H19 120.0 . . ?
C21 C20 C19 120.0 . . ?
C21 C20 Br1 118.3(5) . . ?
C19 C20 Br1 121.7(5) . . ?
C20 C21 N1 120.0 . . ?
C20 C21 H21 120.0 . . ?
N1 C21 H21 120.0 . . ?
C21 N1 C22 120.0 . . ?
C21 N1 Sm1 114.5(4) . 2_675 ?
C22 N1 Sm1 123.7(4) . 2_675 ?
N1 C22 C18 120.0 . . ?
N1 C22 H22 120.0 . . ?
C18 C22 H22 120.0 . . ?
N2 C23 N3 110.0(14) . . ?
N2 C23 C18 125.3(13) . . ?
N3 C23 C18 124.8(14) . . ?
C26 C24 N2 109.4(13) . . ?
C26 C24 C25 109.8(16) . . ?
N2 C24 C25 105.5(13) . . ?
C26 C24 C27 116.5(15) . . ?
N2 C24 C27 100.7(12) . . ?
C25 C24 C27 113.9(15) . . ?
C24 C25 H25A 109.5 . . ?
C24 C25 H25B 109.5 . . ?
H25A C25 H25B 109.5 . . ?
C24 C25 H25C 109.5 . . ?
H25A C25 H25C 109.5 . . ?
H25B C25 H25C 109.5 . . ?
C24 C26 H26A 109.5 . . ?
C24 C26 H26B 109.5 . . ?
H26A C26 H26B 109.5 . . ?
C24 C26 H26C 109.5 . . ?
H26A C26 H26C 109.5 . . ?
H26B C26 H26C 109.5 . . ?
C29 C27 N3 108.4(14) . . ?
C29 C27 C28 110.2(15) . . ?
N3 C27 C28 106.3(15) . . ?
C29 C27 C24 115.9(15) . . ?
N3 C27 C24 101.0(12) . . ?
C28 C27 C24 114.0(16) . . ?
C27 C28 H28A 109.5 . . ?
C27 C28 H28B 109.5 . . ?
H28A C28 H28B 109.5 . . ?
C27 C28 H28C 109.5 . . ?
H28A C28 H28C 109.5 . . ?
H28B C28 H28C 109.5 . . ?
C27 C29 H29A 109.5 . . ?
C27 C29 H29B 109.5 . . ?
H29A C29 H29B 109.5 . . ?
C27 C29 H29C 109.5 . . ?
H29A C29 H29C 109.5 . . ?
H29B C29 H29C 109.5 . . ?

loop_
_geom_bond_atom_site_label_1
_geom_bond_atom_site_label_2
_geom_bond_distance
_geom_bond_site_symmetry_2
_geom_bond_publ_flag
Sm1 O2 2.343(11) . ?
Sm1 O7 2.359(11) . ?
Sm1 O4 2.371(12) . ?
Sm1 O5 2.380(11) . ?
Sm1 O1 2.387(12) . ?
Sm1 O6 2.418(11) . ?
Sm1 O3 2.434(12) . ?
Sm1 N1 2.67(3) 2_675 ?
Br1 C20 1.852(7) . ?
O1 C10 1.19(8) . ?
O1 C10' 1.28(3) . ?
O2 C2 1.21(7) . ?
O2 C2' 1.26(2) . ?
O3 C4 1.21(7) . ?
O3 C4' 1.26(3) . ?
O4 C7 1.26(3) . ?
O4 C7' 1.34(7) . ?
O5 C14 1.25(2) . ?
O6 C16 1.208(18) . ?
O7 N2 1.300(16) . ?
O8 N3 1.260(18) . ?
N2 C23 1.30(2) . ?
N2 C24 1.518(19) . ?
N3 C23 1.37(2) . ?
N3 C27 1.51(2) . ?
C1 F3 1.33(3) . ?
C1 F2' 1.33(2) . ?
C1 F1' 1.34(2) . ?
C1 F1 1.35(3) . ?
C1 F2 1.35(3) . ?
C1 F3' 1.358(19) . ?
C1 C2' 1.54(3) . ?
C1 C2 1.59(7) . ?
C2 C3 1.41(5) . ?
C2' C12 1.37(3) . ?
C3 C4 1.43(5) . ?
C4 C5 1.45(8) . ?
C4' C6 1.38(3) . ?
C4' C5 1.48(3) . ?
C5 F6' 1.32(2) . ?
C5 F4 1.33(3) . ?
C5 F5' 1.33(2) . ?
C5 F4' 1.36(2) . ?
C5 F5 1.36(3) . ?
C5 F6 1.36(3) . ?
C6 C7 1.42(3) . ?
C7 C8 1.50(3) . ?
C7' C9 1.42(5) . ?
C7' C8 1.49(7) . ?
C8 F8 1.33(2) . ?
C8 F7 1.35(2) . ?
C8 F9' 1.35(3) . ?
C8 F7' 1.35(3) . ?
C8 F9 1.36(2) . ?
C8 F8' 1.40(3) . ?
C9 C10 1.44(5) . ?
C10 C11 1.42(9) . ?
C10' C12 1.39(3) . ?
C10' C11 1.50(3) . ?
C11 F12 1.29(2) . ?
C11 F11' 1.34(3) . ?
C11 F10 1.34(2) . ?
C11 F11 1.37(2) . ?
C11 F10' 1.38(3) . ?
C11 F12' 1.39(3) . ?
C13 F13 1.33(3) . ?
C13 F13' 1.33(3) . ?
C13 F15' 1.35(3) . ?
C13 F15 1.36(3) . ?
C13 F14' 1.37(3) . ?
C13 F14 1.37(3) . ?
C13 C14 1.53(2) . ?
C14 C15 1.39(2) . ?
C15 C16 1.41(2) . ?
C16 C17 1.57(2) . ?
C17 F18 1.25(8) . ?
C17 F17' 1.33(3) . ?
C17 F16 1.35(2) . ?
C17 F16' 1.35(3) . ?
C17 F17 1.36(3) . ?
C17 F18' 1.39(7) . ?
C18 C19 1.3900 . ?
C18 C22 1.3900 . ?
C18 C23 1.443(17) . ?
C19 C20 1.3900 . ?
C19 H19 0.9300 . ?
C20 C21 1.3900 . ?
C21 N1 1.3900 . ?
C21 H21 0.9300 . ?
N1 C22 1.3900 . ?
N1 Sm1 2.668(7) 2_675 ?
C22 H22 0.9300 . ?
C24 C26 1.50(2) . ?
C24 C25 1.52(2) . ?
C24 C27 1.58(2) . ?
C25 H25A 0.9600 . ?
C25 H25B 0.9600 . ?
C25 H25C 0.9600 . ?
C26 H26A 0.9600 . ?
C26 H26B 0.9600 . ?
C26 H26C 0.9600 . ?
C27 C29 1.51(2) . ?
C27 C28 1.53(2) . ?
C28 H28A 0.9600 . ?
C28 H28B 0.9600 . ?
C28 H28C 0.9600 . ?
C29 H29A 0.9600 . ?
C29 H29B 0.9600 . ?
C29 H29C 0.9600 . ?

loop_
_geom_torsion_atom_site_label_1
_geom_torsion_atom_site_label_2
_geom_torsion_atom_site_label_3
_geom_torsion_atom_site_label_4
_geom_torsion
_geom_torsion_site_symmetry_1
_geom_torsion_site_symmetry_2
_geom_torsion_site_symmetry_3
_geom_torsion_site_symmetry_4
_geom_torsion_publ_flag
O2 Sm1 O1 C10 51(6) . . . . ?
O7 Sm1 O1 C10 127(6) . . . . ?
O4 Sm1 O1 C10 -45(6) . . . . ?
O5 Sm1 O1 C10 -153(6) . . . . ?
O6 Sm1 O1 C10 133(6) . . . . ?
O3 Sm1 O1 C10 2(6) . . . . ?
N1 Sm1 O1 C10 -101(6) 2_675 . . . ?
O2 Sm1 O1 C10' 10.3(19) . . . . ?
O7 Sm1 O1 C10' 87(2) . . . . ?
O4 Sm1 O1 C10' -86(2) . . . . ?
O5 Sm1 O1 C10' 167(2) . . . . ?
O6 Sm1 O1 C10' 92(2) . . . . ?
O3 Sm1 O1 C10' -39(2) . . . . ?
N1 Sm1 O1 C10' -142.0(19) 2_675 . . . ?
O7 Sm1 O2 C2 83(6) . . . . ?
O4 Sm1 O2 C2 -55(6) . . . . ?
O5 Sm1 O2 C2 -160(5) . . . . ?
O1 Sm1 O2 C2 -125(6) . . . . ?
O6 Sm1 O2 C2 156(6) . . . . ?
O3 Sm1 O2 C2 14(6) . . . . ?
N1 Sm1 O2 C2 9(6) 2_675 . . . ?
O7 Sm1 O2 C2' -159.5(19) . . . . ?
O4 Sm1 O2 C2' 62(2) . . . . ?
O5 Sm1 O2 C2' -43(2) . . . . ?
O1 Sm1 O2 C2' -8.1(19) . . . . ?
O6 Sm1 O2 C2' -87(2) . . . . ?
O3 Sm1 O2 C2' 131(2) . . . . ?
N1 Sm1 O2 C2' 126(2) 2_675 . . . ?
O2 Sm1 O3 C4 -29(5) . . . . ?
O7 Sm1 O3 C4 -135(5) . . . . ?
O4 Sm1 O3 C4 68(5) . . . . ?
O5 Sm1 O3 C4 143(5) . . . . ?
O1 Sm1 O3 C4 21(5) . . . . ?
O6 Sm1 O3 C4 -83(5) . . . . ?
N1 Sm1 O3 C4 149(5) 2_675 . . . ?
O2 Sm1 O3 C4' -67.8(17) . . . . ?
O7 Sm1 O3 C4' -174.2(18) . . . . ?
O4 Sm1 O3 C4' 28.9(17) . . . . ?
O5 Sm1 O3 C4' 104.0(18) . . . . ?
O1 Sm1 O3 C4' -18.6(18) . . . . ?
O6 Sm1 O3 C4' -121.9(17) . . . . ?
N1 Sm1 O3 C4' 109.6(18) 2_675 . . . ?
O2 Sm1 O4 C7 34.3(19) . . . . ?
O7 Sm1 O4 C7 -69(2) . . . . ?
O5 Sm1 O4 C7 172.7(18) . . . . ?
O1 Sm1 O4 C7 105.1(19) . . . . ?
O6 Sm1 O4 C7 101.7(19) . . . . ?
O3 Sm1 O4 C7 -35.4(18) . . . . ?
N1 Sm1 O4 C7 -117.2(19) 2_675 . . . ?
O2 Sm1 O4 C7' -43(4) . . . . ?
O7 Sm1 O4 C7' -147(4) . . . . ?
O5 Sm1 O4 C7' 95(4) . . . . ?
O1 Sm1 O4 C7' 28(4) . . . . ?
O6 Sm1 O4 C7' 24(4) . . . . ?
O3 Sm1 O4 C7' -113(4) . . . . ?
N1 Sm1 O4 C7' 165(4) 2_675 . . . ?
O2 Sm1 O5 C14 -14.3(13) . . . . ?
O7 Sm1 O5 C14 102.1(11) . . . . ?
O4 Sm1 O5 C14 -115.1(11) . . . . ?
O1 Sm1 O5 C14 -48.8(11) . . . . ?
O6 Sm1 O5 C14 32.2(11) . . . . ?
O3 Sm1 O5 C14 177.3(10) . . . . ?
N1 Sm1 O5 C14 171.5(12) 2_675 . . . ?
O2 Sm1 O6 C16 121.1(10) . . . . ?
O7 Sm1 O6 C16 -135.6(10) . . . . ?
O4 Sm1 O6 C16 50.7(13) . . . . ?
O5 Sm1 O6 C16 -28.8(10) . . . . ?
O1 Sm1 O6 C16 47.3(10) . . . . ?
O3 Sm1 O6 C16 172.5(9) . . . . ?
N1 Sm1 O6 C16 -79.7(12) 2_675 . . . ?
O2 Sm1 O7 N2 59.3(13) . . . . ?
O4 Sm1 O7 N2 159.1(11) . . . . ?
O5 Sm1 O7 N2 -82.9(13) . . . . ?
O1 Sm1 O7 N2 -10.1(17) . . . . ?
O6 Sm1 O7 N2 -15.9(12) . . . . ?
O3 Sm1 O7 N2 125.9(13) . . . . ?
N1 Sm1 O7 N2 -151.9(13) 2_675 . . . ?
Sm1 O7 N2 C23 83.9(18) . . . . ?
Sm1 O7 N2 C24 -99.8(15) . . . . ?
C2' O2 C2 C3 -143(8) . . . . ?
Sm1 O2 C2 C3 -4(11) . . . . ?
C2' O2 C2 C1 31(3) . . . . ?
Sm1 O2 C2 C1 170.9(12) . . . . ?
F3 C1 C2 O2 -50(7) . . . . ?
F2' C1 C2 O2 82(5) . . . . ?
F1' C1 C2 O2 -174(6) . . . . ?
F1 C1 C2 O2 -173(5) . . . . ?
F2 C1 C2 O2 65(6) . . . . ?
F3' C1 C2 O2 -94(7) . . . . ?
C2' C1 C2 O2 -30(3) . . . . ?
F3 C1 C2 C3 125(7) . . . . ?
F2' C1 C2 C3 -103(7) . . . . ?
F1' C1 C2 C3 1(6) . . . . ?
F1 C1 C2 C3 1(8) . . . . ?
F2 C1 C2 C3 -120(7) . . . . ?
F3' C1 C2 C3 80(9) . . . . ?
C2' C1 C2 C3 144(8) . . . . ?
C2 O2 C2' C12 146(4) . . . . ?
Sm1 O2 C2' C12 4(4) . . . . ?
C2 O2 C2' C1 -33(4) . . . . ?
Sm1 O2 C2' C1 -175.0(11) . . . . ?
F3 C1 C2' O2 -169(4) . . . . ?
F2' C1 C2' O2 -56(3) . . . . ?
F1' C1 C2' O2 64(2) . . . . ?
F1 C1 C2' O2 90(5) . . . . ?
F2 C1 C2' O2 -68(5) . . . . ?
F3' C1 C2' O2 -177.8(18) . . . . ?
C2 C1 C2' O2 29(3) . . . . ?
F3 C1 C2' C12 12(4) . . . . ?
F2' C1 C2' C12 125(3) . . . . ?
F1' C1 C2' C12 -115(2) . . . . ?
F1 C1 C2' C12 -89(5) . . . . ?
F2 C1 C2' C12 113(5) . . . . ?
F3' C1 C2' C12 3(3) . . . . ?
C2 C1 C2' C12 -150(4) . . . . ?
O2 C2 C3 C4 -4(12) . . . . ?
C1 C2 C3 C4 -178(6) . . . . ?
C4' O3 C4 C3 141(14) . . . . ?
Sm1 O3 C4 C3 36(10) . . . . ?
C4' O3 C4 C5 -73(7) . . . . ?
Sm1 O3 C4 C5 -178(3) . . . . ?
C2 C3 C4 O3 -14(13) . . . . ?
C2 C3 C4 C5 -164(6) . . . . ?
C4 O3 C4' C6 -115(9) . . . . ?
Sm1 O3 C4' C6 -15(4) . . . . ?
C4 O3 C4' C5 62(8) . . . . ?
Sm1 O3 C4' C5 162.7(12) . . . . ?
O3 C4 C5 F6' 26(9) . . . . ?
C3 C4 C5 F6' 178(4) . . . . ?
O3 C4 C5 F4 -49(8) . . . . ?
C3 C4 C5 F4 104(7) . . . . ?
O3 C4 C5 F5' 162(5) . . . . ?
C3 C4 C5 F5' -46(7) . . . . ?
O3 C4 C5 F4' -86(6) . . . . ?
C3 C4 C5 F4' 67(5) . . . . ?
O3 C4 C5 F5 -176(6) . . . . ?
C3 C4 C5 F5 -23(7) . . . . ?
O3 C4 C5 F6 47(8) . . . . ?
C3 C4 C5 F6 -160(6) . . . . ?
O3 C4 C5 C4' 72(7) . . . . ?
C3 C4 C5 C4' -135(11) . . . . ?
O3 C4' C5 F6' 85(3) . . . . ?
C6 C4' C5 F6' -98(3) . . . . ?
O3 C4' C5 F4 15(5) . . . . ?
C6 C4' C5 F4 -168(5) . . . . ?
O3 C4' C5 F5' -163(2) . . . . ?
C6 C4' C5 F5' 15(3) . . . . ?
O3 C4' C5 F4' -36(3) . . . . ?
C6 C4' C5 F4' 142(2) . . . . ?
O3 C4' C5 F5 -136(3) . . . . ?
C6 C4' C5 F5 42(4) . . . . ?
O3 C4' C5 F6 96(5) . . . . ?
C6 C4' C5 F6 -86(5) . . . . ?
O3 C4' C5 C4 -60(7) . . . . ?
C6 C4' C5 C4 118(8) . . . . ?
O3 C4' C6 C7 -12(4) . . . . ?
C5 C4' C6 C7 171(2) . . . . ?
C7' O4 C7 C6 141(4) . . . . ?
Sm1 O4 C7 C6 28(3) . . . . ?
C7' O4 C7 C8 -41(4) . . . . ?
Sm1 O4 C7 C8 -153.5(12) . . . . ?
C4' C6 C7 O4 6(4) . . . . ?
C4' C6 C7 C8 -173(2) . . . . ?
C7 O4 C7' C9 -143(9) . . . . ?
Sm1 O4 C7' C9 -22(10) . . . . ?
C7 O4 C7' C8 39(3) . . . . ?
Sm1 O4 C7' C8 160(2) . . . . ?
O4 C7' C8 F8 -119(5) . . . . ?
C9 C7' C8 F8 63(8) . . . . ?
O4 C7' C8 F7 57(6) . . . . ?
C9 C7' C8 F7 -121(6) . . . . ?
O4 C7' C8 F9' -156(4) . . . . ?
C9 C7' C8 F9' 25(8) . . . . ?
O4 C7' C8 F7' 72(8) . . . . ?
C9 C7' C8 F7' -107(9) . . . . ?
O4 C7' C8 F9 157(6) . . . . ?
C9 C7' C8 F9 -21(5) . . . . ?
O4 C7' C8 F8' -54(5) . . . . ?
C9 C7' C8 F8' 128(6) . . . . ?
O4 C7' C8 C7 -36(3) . . . . ?
C9 C7' C8 C7 146(8) . . . . ?
O4 C7 C8 F8 175.6(19) . . . . ?
C6 C7 C8 F8 -6(3) . . . . ?
O4 C7 C8 F7 -67(3) . . . . ?
C6 C7 C8 F7 111(3) . . . . ?
O4 C7 C8 F9' 140(4) . . . . ?
C6 C7 C8 F9' -41(5) . . . . ?
O4 C7 C8 F7' -55(7) . . . . ?
C6 C7 C8 F7' 124(6) . . . . ?
O4 C7 C8 F9 53(2) . . . . ?
C6 C7 C8 F9 -129(2) . . . . ?
O4 C7 C8 F8' -160(4) . . . . ?
C6 C7 C8 F8' 18(3) . . . . ?
O4 C7 C8 C7' 40(4) . . . . ?
C6 C7 C8 C7' -141(4) . . . . ?
O4 C7' C9 C10 4(13) . . . . ?
C8 C7' C9 C10 -178(7) . . . . ?
C10' O1 C10 C11 -79(9) . . . . ?
Sm1 O1 C10 C11 -177(3) . . . . ?
C10' O1 C10 C9 142(15) . . . . ?
Sm1 O1 C10 C9 44(11) . . . . ?
C7' C9 C10 O1 -12(12) . . . . ?
C7' C9 C10 C11 -158(7) . . . . ?
C10 O1 C10' C12 -121(10) . . . . ?
Sm1 O1 C10' C12 -10(4) . . . . ?
C10 O1 C10' C11 56(9) . . . . ?
Sm1 O1 C10' C11 167.4(13) . . . . ?
O1 C10 C11 F12 55(10) . . . . ?
C9 C10 C11 F12 -161(5) . . . . ?
O1 C10 C11 F11' 134(7) . . . . ?
C9 C10 C11 F11' -82(8) . . . . ?
O1 C10 C11 F10 -66(7) . . . . ?
C9 C10 C11 F10 78(6) . . . . ?
O1 C10 C11 F11 -175(6) . . . . ?
C9 C10 C11 F11 -31(7) . . . . ?
O1 C10 C11 F10' -91(7) . . . . ?
C9 C10 C11 F10' 53(6) . . . . ?
O1 C10 C11 F12' 6(9) . . . . ?
C9 C10 C11 F12' 150(5) . . . . ?
O1 C10 C11 C10' 79(8) . . . . ?
C9 C10 C11 C10' -138(13) . . . . ?
O1 C10' C11 F12 108(3) . . . . ?
C12 C10' C11 F12 -74(3) . . . . ?
O1 C10' C11 F11' 168(4) . . . . ?
C12 C10' C11 F11' -14(5) . . . . ?
O1 C10' C11 F10 -14(3) . . . . ?
C12 C10' C11 F10 164(3) . . . . ?
O1 C10' C11 F11 -137(2) . . . . ?
C12 C10' C11 F11 40(3) . . . . ?
O1 C10' C11 F10' -43(4) . . . . ?
C12 C10' C11 F10' 135(3) . . . . ?
O1 C10' C11 F12' 62(3) . . . . ?
C12 C10' C11 F12' -121(3) . . . . ?
O1 C10' C11 C10 -54(8) . . . . ?
C12 C10' C11 C10 123(10) . . . . ?
O2 C2' C12 C10' 3(4) . . . . ?
C1 C2' C12 C10' -178(2) . . . . ?
O1 C10' C12 C2' 0(4) . . . . ?
C11 C10' C12 C2' -177(2) . . . . ?
Sm1 O5 C14 C15 -25.4(15) . . . . ?
Sm1 O5 C14 C13 154.2(8) . . . . ?
F13 C13 C14 O5 -49(3) . . . . ?
F13' C13 C14 O5 -66(3) . . . . ?
F15' C13 C14 O5 169(3) . . . . ?
F15 C13 C14 O5 -173(3) . . . . ?
F14' C13 C14 O5 50(2) . . . . ?
F14 C13 C14 O5 69(2) . . . . ?
F13 C13 C14 C15 130(3) . . . . ?
F13' C13 C14 C15 113(3) . . . . ?
F15' C13 C14 C15 -12(3) . . . . ?
F15 C13 C14 C15 7(3) . . . . ?
F14' C13 C14 C15 -130(2) . . . . ?
F14 C13 C14 C15 -111(2) . . . . ?
O5 C14 C15 C16 -2.8(15) . . . . ?
C13 C14 C15 C16 177.6(7) . . . . ?
Sm1 O6 C16 C15 19.9(16) . . . . ?
Sm1 O6 C16 C17 -155.1(8) . . . . ?
C14 C15 C16 O6 5.1(16) . . . . ?
C14 C15 C16 C17 -179.9(8) . . . . ?
O6 C16 C17 F18 59(3) . . . . ?
C15 C16 C17 F18 -117(3) . . . . ?
O6 C16 C17 F17' 156(2) . . . . ?
C15 C16 C17 F17' -20(2) . . . . ?
O6 C16 C17 F16 -62(2) . . . . ?
C15 C16 C17 F16 122(2) . . . . ?
O6 C16 C17 F16' -82(3) . . . . ?
C15 C16 C17 F16' 102(3) . . . . ?
O6 C16 C17 F17 -174(2) . . . . ?
C15 C16 C17 F17 10(2) . . . . ?
O6 C16 C17 F18' 36(3) . . . . ?
C15 C16 C17 F18' -140(3) . . . . ?
C22 C18 C19 C20 0.0 . . . . ?
C23 C18 C19 C20 -178.3(10) . . . . ?
C18 C19 C20 C21 0.0 . . . . ?
C18 C19 C20 Br1 -178.2(7) . . . . ?
C19 C20 C21 N1 0.0 . . . . ?
Br1 C20 C21 N1 178.3(7) . . . . ?
C20 C21 N1 C22 0.0 . . . . ?
C20 C21 N1 Sm1 165.5(6) . . . 2_675 ?
C21 N1 C22 C18 0.0 . . . . ?
Sm1 N1 C22 C18 -164.1(6) 2_675 . . . ?
C19 C18 C22 N1 0.0 . . . . ?
C23 C18 C22 N1 178.4(9) . . . . ?
O7 N2 C23 N3 -178.8(14) . . . . ?
C24 N2 C23 N3 4.7(19) . . . . ?
O7 N2 C23 C18 1(2) . . . . ?
C24 N2 C23 C18 -175.1(13) . . . . ?
O8 N3 C23 N2 -177.3(15) . . . . ?
C27 N3 C23 N2 7.5(19) . . . . ?
O8 N3 C23 C18 2(2) . . . . ?
C27 N3 C23 C18 -172.8(14) . . . . ?
C19 C18 C23 N2 -127.0(14) . . . . ?
C22 C18 C23 N2 54.6(17) . . . . ?
C19 C18 C23 N3 53.3(18) . . . . ?
C22 C18 C23 N3 -125.1(14) . . . . ?
C23 N2 C24 C26 -137.0(16) . . . . ?
O7 N2 C24 C26 46(2) . . . . ?
C23 N2 C24 C25 105.0(16) . . . . ?
O7 N2 C24 C25 -71.7(18) . . . . ?
C23 N2 C24 C27 -13.7(18) . . . . ?
O7 N2 C24 C27 169.6(14) . . . . ?
O8 N3 C27 C29 47(2) . . . . ?
C23 N3 C27 C29 -137.5(15) . . . . ?
O8 N3 C27 C28 -71(2) . . . . ?
C23 N3 C27 C28 104.0(16) . . . . ?
O8 N3 C27 C24 169.4(15) . . . . ?
C23 N3 C27 C24 -15.2(18) . . . . ?
C26 C24 C27 C29 -109.1(18) . . . . ?
N2 C24 C27 C29 132.8(15) . . . . ?
C25 C24 C27 C29 20(2) . . . . ?
C26 C24 C27 N3 134.0(15) . . . . ?
N2 C24 C27 N3 15.9(15) . . . . ?
C25 C24 C27 N3 -96.6(16) . . . . ?
C26 C24 C27 C28 20(2) . . . . ?
N2 C24 C27 C28 -97.8(16) . . . . ?
C25 C24 C27 C28 149.8(15) . . . . ?
